data_7712106
loop_
_publ_author_name
'McEllin, Alice Jane'
'Goult, Christopher A.'
'Whitwood, Adrian C.'
'Lynam, Jason M.'
'Bruce, Duncan W.'

_publ_section_title
;
 On the mercuration, palladation, transmetalation and direct auration of a
 C^N^C pincer ligand.
;
_journal_issue 4
_journal_name_full 'Dalton transactions (Cambridge, England : 2003)'
_journal_page_first 872
_journal_page_last 876
_journal_paper_doi 10.1039/d2dt04114f
_journal_volume 52
_journal_year 2023
_chemical_formula_moiety 'C33 H43 Au Cl N O4'
_chemical_formula_sum 'C33 H43 Au Cl N O4'
_chemical_formula_weight 750.10
_space_group_crystal_system monoclinic
_space_group_IT_number 14
_space_group_name_Hall '-P 2yn'
_space_group_name_H-M_alt 'P 1 21/n 1'
_atom_sites_solution_hydrogens geom
_atom_sites_solution_primary dual
_audit_creation_date 2020-11-25
_audit_creation_method
;
Olex2 1.3
(compiled 2020.07.31 svn.rc2a77460 for OlexSys, GUI svn.r6145)
;
_audit_update_record
;
2022-08-05 deposited with the CCDC.	2023-01-04 downloaded from the CCDC.
;
_cell_angle_alpha 90
_cell_angle_beta 94.3823(14)
_cell_angle_gamma 90
_cell_formula_units_Z 8
_cell_length_a 11.08601(14)
_cell_length_b 18.3382(2)
_cell_length_c 30.5993(5)
_cell_measurement_reflns_used 11110
_cell_measurement_temperature 109.95(10)
_cell_measurement_theta_max 32.1150
_cell_measurement_theta_min 3.6850
_cell_volume 6202.57(15)
_computing_cell_refinement 'CrysAlisPro 1.171.40.84a (Rigaku OD, 2020)'
_computing_data_collection 'CrysAlisPro 1.171.40.84a (Rigaku OD, 2020)'
_computing_data_reduction 'CrysAlisPro 1.171.40.84a (Rigaku OD, 2020)'
_computing_molecular_graphics 'Olex2 1.3 (Dolomanov et al., 2009)'
_computing_publication_material 'Olex2 1.3 (Dolomanov et al., 2009)'
_computing_structure_refinement 'SHELXL 2018/3 (Sheldrick, 2015)'
_computing_structure_solution 'SHELXT  (Sheldrick, 2015)'
_diffrn_ambient_environment N~2~
_diffrn_ambient_temperature 109.95(10)
_diffrn_detector 'CCD plate'
_diffrn_detector_area_resol_mean 16.1450
_diffrn_detector_type Eos
_diffrn_measured_fraction_theta_full 0.997
_diffrn_measured_fraction_theta_max 0.998
_diffrn_measurement_details
;
List of Runs (angles in degrees, time in seconds):

  # Type    Start    End  Width  t~exp~   \w     \q     \k     \f   Frames
#--------------------------------------------------------------------------
  1  \w    -47.00  44.20   0.30   37.50    --   25.64 -37.00 120.00  304
  2  \w      4.00  73.00   0.30   37.50    --   25.64  57.00 -90.00  230
  3  \w    -93.00 -51.90   0.30   37.50    --  -25.95 -57.00 -90.00  137
  4  \w    -52.00   0.20   0.30   37.50    --  -25.95  77.00   0.00  174
  5  \w    -30.00   3.00   0.30   37.50    --  -25.95 -77.00-120.00  110
;
_diffrn_measurement_device 'four-circle diffractometer'
_diffrn_measurement_device_type 'SuperNova, Dual, Cu at home/near, Eos'
_diffrn_measurement_method '\w scans'
_diffrn_orient_matrix_type 'CrysAlisPro convention (1999,Acta A55,543-557)'
_diffrn_orient_matrix_UB_11 -0.0411890000
_diffrn_orient_matrix_UB_12 -0.0096020000
_diffrn_orient_matrix_UB_13 -0.0179475000
_diffrn_orient_matrix_UB_21 0.0486461000
_diffrn_orient_matrix_UB_22 -0.0024495000
_diffrn_orient_matrix_UB_23 -0.0137051000
_diffrn_orient_matrix_UB_31 0.0074316000
_diffrn_orient_matrix_UB_32 -0.0373981000
_diffrn_orient_matrix_UB_33 0.0054917000
_diffrn_radiation_monochromator mirror
_diffrn_radiation_probe x-ray
_diffrn_radiation_type 'Mo K\a'
_diffrn_radiation_wavelength 0.71073
_diffrn_reflns_av_R_equivalents 0.0291
_diffrn_reflns_av_unetI/netI 0.0426
_diffrn_reflns_Laue_measured_fraction_full 0.997
_diffrn_reflns_Laue_measured_fraction_max 0.998
_diffrn_reflns_limit_h_max 15
_diffrn_reflns_limit_h_min -13
_diffrn_reflns_limit_k_max 25
_diffrn_reflns_limit_k_min -25
_diffrn_reflns_limit_l_max 39
_diffrn_reflns_limit_l_min -43
_diffrn_reflns_number 39146
_diffrn_reflns_point_group_measured_fraction_full 0.997
_diffrn_reflns_point_group_measured_fraction_max 0.998
_diffrn_reflns_theta_full 25.242
_diffrn_reflns_theta_max 30.081
_diffrn_reflns_theta_min 3.239
_diffrn_source 'micro-focus sealed X-ray tube'
_diffrn_source_type 'SuperNova (Mo) X-ray Source'
_exptl_absorpt_coefficient_mu 4.867
_exptl_absorpt_correction_T_max 1.000
_exptl_absorpt_correction_T_min 0.192
_exptl_absorpt_correction_type gaussian
_exptl_absorpt_process_details
;
CrysAlisPro 1.171.40.84a (Rigaku Oxford Diffraction, 2020)
Numerical absorption correction based on gaussian integration over
a multifaceted crystal model
Empirical absorption correction using spherical harmonics,
implemented in SCALE3 ABSPACK scaling algorithm.
;
_exptl_crystal_colour 'clear light yellow'
_exptl_crystal_colour_lustre clear
_exptl_crystal_colour_modifier light
_exptl_crystal_colour_primary yellow
_exptl_crystal_density_diffrn 1.607
_exptl_crystal_description needle
_exptl_crystal_F_000 3008
_exptl_crystal_recrystallization_method 'Re-crystallisation from solvent: chloroform and ethyl acetate'
_exptl_crystal_size_max 0.385
_exptl_crystal_size_mid 0.099
_exptl_crystal_size_min 0.034
_refine_diff_density_max 2.073
_refine_diff_density_min -1.402
_refine_diff_density_rms 0.127
_refine_ls_extinction_method none
_refine_ls_goodness_of_fit_ref 1.032
_refine_ls_hydrogen_treatment constr
_refine_ls_matrix_type full
_refine_ls_number_parameters 763
_refine_ls_number_reflns 18197
_refine_ls_number_restraints 4
_refine_ls_restrained_S_all 1.033
_refine_ls_R_factor_all 0.0427
_refine_ls_R_factor_gt 0.0307
_refine_ls_shift/su_max 0.003
_refine_ls_shift/su_mean 0.000
_refine_ls_structure_factor_coef Fsqd
_refine_ls_weighting_details 'w=1/[\s^2^(Fo^2^)+(0.0248P)^2^] where P=(Fo^2^+2Fc^2^)/3'
_refine_ls_weighting_scheme calc
_refine_ls_wR_factor_gt 0.0626
_refine_ls_wR_factor_ref 0.0676
_reflns_Friedel_coverage 0.000
_reflns_number_gt 15007
_reflns_number_total 18197
_reflns_threshold_expression 'I > 2\s(I)'
_cod_data_source_file d2dt04114f2.cif
_cod_data_source_block dwb2032
_cod_depositor_comments 'Adding full bibliography for 7712105--7712107.cif.'
_cod_database_code 7712106
_shelx_shelxl_version_number 2018/3
_chemical_oxdiff_formula 'C33 H43 Au1 Cl1 N1 O4'
_chemical_oxdiff_usercomment 'Alice Jane McEllin AJM195'
_shelx_space_group_comment
;
The symmetry employed for this shelxl refinement is uniquely defined
by the following loop, which should always be used as a source of
symmetry information in preference to the above space-group names.
They are only intended as comments.
;
_shelx_estimated_absorpt_t_max 0.852
_shelx_estimated_absorpt_t_min 0.256
_reflns_odcompleteness_completeness 99.79
_reflns_odcompleteness_iscentric 1
_reflns_odcompleteness_theta 30.01
_olex2_refinement_description
;
1. Fixed Uiso
 At 1.2 times of:
  All C(H) groups, All C(H,H) groups, All C(H,H,H,H) groups
 At 1.5 times of:
  All C(H,H,H) groups
2. Restrained distances
 C25A-C24A \\sim C25-C24
 with sigma of 0.01
 C58-C57 \\sim C58A-C57A
 with sigma of 0.01
 C56-C55 \\sim C56A-C55
 with sigma of 0.01
 C56-C57 \\sim C56A-C57A
 with sigma of 0.01
3. Uiso/Uaniso restraints and constraints
Uanis(C23) = Uanis(C23A)
Uanis(C25A) = Uanis(C25)
Uanis(C24A) = Uanis(C24)
Uanis(C56A) = Uanis(C56)
4. Others
 Sof(H22C)=Sof(H22D)=Sof(C23A)=Sof(H23C)=Sof(H23D)=Sof(C24A)=Sof(H24C)=
 Sof(H24D)=Sof(C25A)=Sof(H25D)=Sof(H25E)=Sof(H25F)=1-FVAR(1)
 Sof(H22A)=Sof(H22B)=Sof(C23)=Sof(H23A)=Sof(H23B)=Sof(C24)=Sof(H24A)=Sof(H24B)=
 Sof(C25)=Sof(H25A)=Sof(H25B)=Sof(H25C)=FVAR(1)
 Sof(H55C)=Sof(H55D)=Sof(C56A)=Sof(H56C)=Sof(H56D)=Sof(C57A)=Sof(H57C)=
 Sof(H57D)=Sof(C58A)=Sof(H58D)=Sof(H58E)=Sof(H58F)=1-FVAR(2)
 Sof(H55A)=Sof(H55B)=Sof(C56)=Sof(H56A)=Sof(H56B)=Sof(C57)=Sof(H57A)=Sof(H57B)=
 Sof(C58)=Sof(H58A)=Sof(H58B)=Sof(H58C)=FVAR(2)
5.a Secondary CH2 refined with riding coordinates:
 C18(H18A,H18B), C19(H19A,H19B), C20(H20A,H20B), C22(H22A,H22B), C22(H22C,
 H22D), C23(H23A,H23B), C23A(H23C,H23D), C24(H24A,H24B), C24A(H24C,H24D),
 C26(H26A,H26B), C27(H27A,H27B), C28(H28A,H28B), C30(H30A,H30B), C31(H31A,H31B),
  C32(H32A,H32B), C51(H51A,H51B), C52(H52A,H52B), C53(H53A,H53B), C55(H55A,
 H55B), C55(H55C,H55D), C56(H56A,H56B), C56A(H56C,H56D), C57(H57A,H57B),
 C57A(H57C,H57D), C59(H59A,H59B), C60(H60A,H60B), C61(H61A,H61B), C63(H63A,
 H63B), C64(H64A,H64B), C65(H65A,H65B)
5.b Aromatic/amide H refined with riding coordinates:
 C2(H2), C3(H3), C8(H8), C9(H9), C10(H10), C15(H15), C16(H16), C35(H35),
 C36(H36), C41(H41), C42(H42), C43(H43), C48(H48), C49(H49)
5.c Idealised Me refined as rotating group:
 C21(H21A,H21B,H21C), C25(H25A,H25B,H25C), C25A(H25D,H25E,H25F), C29(H29A,H29B,
 H29C), C33(H33A,H33B,H33C), C54(H54A,H54B,H54C), C58(H58A,H58B,H58C),
 C58A(H58D,H58E,H58F), C62(H62A,H62B,H62C), C66(H66A,H66B,H66C)
;
_olex2_date_sample_data_collection 2020-11-19
_olex2_date_sample_submission 2020-11-16
_olex2_exptl_crystal_mounting_method 'oil on 200 micrometre micromount'
_olex2_submission_original_sample_id AJM195
_olex2_submission_special_instructions 'No special instructions were received'
_oxdiff_exptl_absorpt_empirical_details
;
Empirical correction (ABSPACK) includes:
- Absorption correction using spherical harmonics
- Frame scaling
;
_oxdiff_exptl_absorpt_empirical_full_max 1.336
_oxdiff_exptl_absorpt_empirical_full_min 0.844

loop_
_space_group_symop_operation_xyz
'x, y, z'
'-x+1/2, y+1/2, -z+1/2'
'-x, -y, -z'
'x-1/2, -y-1/2, z-1/2'

loop_
_atom_site_label
_atom_site_type_symbol
_atom_site_fract_x
_atom_site_fract_y
_atom_site_fract_z
_atom_site_U_iso_or_equiv
_atom_site_adp_type
_atom_site_occupancy
_atom_site_site_symmetry_order
_atom_site_calc_flag
_atom_site_refinement_flags_posn
_atom_site_refinement_flags_adp
_atom_site_refinement_flags_occupancy
_atom_site_disorder_assembly
_atom_site_disorder_group
Au1 Au 0.12039(2) 0.27779(2) 0.74448(2) 0.01415(3) Uani 1 1 d . . . . .
C1 C -0.0116(2) 0.28840(15) 0.78754(9) 0.0158(5) Uani 1 1 d . . . . .
C2 C -0.0859(2) 0.23600(15) 0.80367(10) 0.0192(6) Uani 1 1 d . . . . .
H2 H -0.079196 0.186892 0.794280 0.023 Uiso 1 1 calc R U . . .
C3 C -0.1708(2) 0.25360(16) 0.83350(10) 0.0206(6) Uani 1 1 d . . . . .
H3 H -0.222543 0.216995 0.843603 0.025 Uiso 1 1 calc R U . . .
C4 C -0.1791(2) 0.32517(15) 0.84833(9) 0.0186(6) Uani 1 1 d . . . . .
C5 C -0.1052(2) 0.37945(14) 0.83213(9) 0.0165(5) Uani 1 1 d . . . . .
C6 C -0.0227(2) 0.36191(14) 0.80143(9) 0.0153(5) Uani 1 1 d . . . . .
C7 C 0.0550(2) 0.41552(14) 0.78069(9) 0.0153(5) Uani 1 1 d . . . . .
C8 C 0.0625(2) 0.49054(14) 0.78683(9) 0.0171(6) Uani 1 1 d . . . . .
H8 H 0.014192 0.514085 0.806938 0.021 Uiso 1 1 calc R U . . .
C9 C 0.1417(2) 0.53070(14) 0.76314(10) 0.0185(6) Uani 1 1 d . . . . .
H9 H 0.146566 0.582022 0.767111 0.022 Uiso 1 1 calc R U . . .
C10 C 0.2140(2) 0.49730(14) 0.73378(9) 0.0175(6) Uani 1 1 d . . . . .
H10 H 0.268411 0.525462 0.718181 0.021 Uiso 1 1 calc R U . . .
C11 C 0.2058(2) 0.42235(14) 0.72745(9) 0.0144(5) Uani 1 1 d . . . . .
C12 C 0.2738(2) 0.37513(14) 0.69891(9) 0.0145(5) Uani 1 1 d . . . . .
C13 C 0.3572(2) 0.40045(14) 0.67062(9) 0.0163(5) Uani 1 1 d . . . . .
C14 C 0.4236(2) 0.35096(15) 0.64678(9) 0.0184(6) Uani 1 1 d . . . . .
C15 C 0.4066(2) 0.27590(15) 0.65214(9) 0.0190(6) Uani 1 1 d . . . . .
H15 H 0.453320 0.242034 0.637066 0.023 Uiso 1 1 calc R U . . .
C16 C 0.3211(2) 0.25119(15) 0.67964(9) 0.0182(6) Uani 1 1 d . . . . .
H16 H 0.309015 0.200196 0.682611 0.022 Uiso 1 1 calc R U . . .
C17 C 0.2532(2) 0.29874(15) 0.70277(9) 0.0155(5) Uani 1 1 d . . . . .
C18 C -0.3308(3) 0.29280(15) 0.89674(10) 0.0220(6) Uani 1 1 d . . . . .
H18A H -0.281112 0.252990 0.910562 0.026 Uiso 1 1 calc R U . . .
H18B H -0.385904 0.271738 0.873034 0.026 Uiso 1 1 calc R U . . .
C19 C -0.4029(3) 0.32980(16) 0.93041(10) 0.0257(7) Uani 1 1 d . . . . .
H19A H -0.445102 0.372608 0.916725 0.031 Uiso 1 1 calc R U . . .
H19B H -0.346593 0.347711 0.954713 0.031 Uiso 1 1 calc R U . . .
C20 C -0.4956(3) 0.27992(17) 0.94896(10) 0.0274(7) Uani 1 1 d . . . . .
H20A H -0.453406 0.237707 0.963348 0.033 Uiso 1 1 calc R U . . .
H20B H -0.551006 0.261126 0.924653 0.033 Uiso 1 1 calc R U . . .
C21 C -0.5692(3) 0.31857(19) 0.98201(11) 0.0354(8) Uani 1 1 d . . . . .
H21A H -0.611553 0.360243 0.967879 0.053 Uiso 1 1 calc R U . . .
H21B H -0.515008 0.335790 1.006666 0.053 Uiso 1 1 calc R U . . .
H21C H -0.628375 0.284576 0.992750 0.053 Uiso 1 1 calc R U . . .
C22 C -0.2171(2) 0.48999(15) 0.83809(10) 0.0204(6) Uani 1 1 d . . . . .
H22A H -0.286097 0.456542 0.831350 0.024 Uiso 0.820(5) 1 calc R U P A 1
H22B H -0.206084 0.519971 0.811785 0.024 Uiso 0.820(5) 1 calc R U P A 1
H22C H -0.221884 0.501664 0.806418 0.024 Uiso 0.180(5) 1 calc R U P A 2
H22D H -0.289232 0.460923 0.844093 0.024 Uiso 0.180(5) 1 calc R U P A 2
C23 C -0.2419(4) 0.5387(2) 0.87650(15) 0.0254(9) Uani 0.820(5) 1 d . . P A 1
H23A H -0.257983 0.507614 0.901841 0.030 Uiso 0.820(5) 1 calc R U P A 1
H23B H -0.315949 0.567511 0.868606 0.030 Uiso 0.820(5) 1 calc R U P A 1
C23A C -0.2141(19) 0.5564(11) 0.8634(7) 0.0254(9) Uani 0.180(5) 1 d . . P A 2
H23C H -0.284888 0.586714 0.853493 0.030 Uiso 0.180(5) 1 calc R U P A 2
H23D H -0.140265 0.584101 0.857755 0.030 Uiso 0.180(5) 1 calc R U P A 2
C24 C -0.1393(4) 0.5910(2) 0.89031(15) 0.0369(11) Uani 0.820(5) 1 d D . P A 1
H24A H -0.121396 0.621688 0.865002 0.044 Uiso 0.820(5) 1 calc R U P A 1
H24B H -0.065604 0.562618 0.899417 0.044 Uiso 0.820(5) 1 calc R U P A 1
C24A C -0.2155(19) 0.5430(9) 0.9132(7) 0.0369(11) Uani 0.180(5) 1 d D . P A 2
H24C H -0.282237 0.508997 0.918488 0.044 Uiso 0.180(5) 1 calc R U P A 2
H24D H -0.138612 0.519283 0.923967 0.044 Uiso 0.180(5) 1 calc R U P A 2
C25 C -0.1716(5) 0.6396(3) 0.92799(18) 0.0556(16) Uani 0.820(5) 1 d D . P A 1
H25A H -0.243342 0.668634 0.918795 0.083 Uiso 0.820(5) 1 calc R U P A 1
H25B H -0.103678 0.672292 0.936265 0.083 Uiso 0.820(5) 1 calc R U P A 1
H25C H -0.188559 0.609326 0.953179 0.083 Uiso 0.820(5) 1 calc R U P A 1
C25A C -0.231(3) 0.6125(11) 0.9392(8) 0.0556(16) Uani 0.180(5) 1 d D . P A 2
H25D H -0.161023 0.644233 0.936756 0.083 Uiso 0.180(5) 1 calc R U P A 2
H25E H -0.238389 0.600248 0.970101 0.083 Uiso 0.180(5) 1 calc R U P A 2
H25F H -0.304699 0.637839 0.927597 0.083 Uiso 0.180(5) 1 calc R U P A 2
C26 C 0.3217(3) 0.50944(15) 0.62984(10) 0.0229(6) Uani 1 1 d . . . . .
H26A H 0.233902 0.512634 0.633523 0.028 Uiso 1 1 calc R U . . .
H26B H 0.333294 0.481542 0.602780 0.028 Uiso 1 1 calc R U . . .
C27 C 0.3752(3) 0.58510(16) 0.62683(11) 0.0333(8) Uani 1 1 d . . . . .
H27A H 0.375691 0.608846 0.655895 0.040 Uiso 1 1 calc R U . . .
H27B H 0.322748 0.614429 0.605918 0.040 Uiso 1 1 calc R U . . .
C28 C 0.5039(3) 0.58532(19) 0.61207(12) 0.0402(9) Uani 1 1 d . . . . .
H28A H 0.541803 0.633090 0.619418 0.048 Uiso 1 1 calc R U . . .
H28B H 0.551832 0.547340 0.628526 0.048 Uiso 1 1 calc R U . . .
C29 C 0.5086(3) 0.5716(2) 0.56358(12) 0.0411(9) Uani 1 1 d . . . . .
H29A H 0.467859 0.611478 0.547051 0.062 Uiso 1 1 calc R U . . .
H29B H 0.467876 0.525436 0.555785 0.062 Uiso 1 1 calc R U . . .
H29C H 0.593175 0.568902 0.556430 0.062 Uiso 1 1 calc R U . . .
C30 C 0.5709(2) 0.33360(15) 0.59433(9) 0.0198(6) Uani 1 1 d . . . . .
H30A H 0.516600 0.300468 0.576476 0.024 Uiso 1 1 calc R U . . .
H30B H 0.625950 0.303704 0.614039 0.024 Uiso 1 1 calc R U . . .
C31 C 0.6429(2) 0.37992(15) 0.56502(10) 0.0206(6) Uani 1 1 d . . . . .
H31A H 0.693456 0.414496 0.583277 0.025 Uiso 1 1 calc R U . . .
H31B H 0.586573 0.408782 0.545204 0.025 Uiso 1 1 calc R U . . .
C32 C 0.7240(3) 0.33457(16) 0.53770(10) 0.0257(7) Uani 1 1 d . . . . .
H32A H 0.777647 0.303927 0.557470 0.031 Uiso 1 1 calc R U . . .
H32B H 0.673128 0.301648 0.518418 0.031 Uiso 1 1 calc R U . . .
C33 C 0.8010(3) 0.38120(18) 0.50976(12) 0.0348(8) Uani 1 1 d . . . . .
H33A H 0.748455 0.412886 0.490826 0.052 Uiso 1 1 calc R U . . .
H33B H 0.848059 0.349639 0.491610 0.052 Uiso 1 1 calc R U . . .
H33C H 0.856050 0.411204 0.528785 0.052 Uiso 1 1 calc R U . . .
Cl1 Cl 0.11612(6) 0.15417(4) 0.73807(3) 0.02251(15) Uani 1 1 d . . . . .
N1 N 0.12674(18) 0.38460(13) 0.75120(7) 0.0153(5) Uani 1 1 d . . . . .
O1 O -0.25455(17) 0.34713(10) 0.87929(7) 0.0213(4) Uani 1 1 d . . . . .
O2 O -0.10808(16) 0.44853(10) 0.84999(6) 0.0182(4) Uani 1 1 d . . . . .
O3 O 0.38305(17) 0.47394(10) 0.66713(6) 0.0187(4) Uani 1 1 d . . . . .
O4 O 0.50139(17) 0.38173(10) 0.61952(7) 0.0230(5) Uani 1 1 d . . . . .
Au2 Au 0.61110(2) 0.26590(2) 0.74636(2) 0.01486(3) Uani 1 1 d . . . . .
C34 C 0.4768(2) 0.28315(14) 0.78813(9) 0.0159(5) Uani 1 1 d . . . . .
C35 C 0.4054(3) 0.23447(15) 0.80879(10) 0.0204(6) Uani 1 1 d . . . . .
H35 H 0.414062 0.183766 0.803471 0.025 Uiso 1 1 calc R U . . .
C36 C 0.3204(2) 0.25777(16) 0.83746(10) 0.0214(6) Uani 1 1 d . . . . .
H36 H 0.271473 0.223117 0.850932 0.026 Uiso 1 1 calc R U . . .
C37 C 0.3080(2) 0.33137(16) 0.84608(10) 0.0206(6) Uani 1 1 d . . . . .
C38 C 0.3762(2) 0.38276(15) 0.82425(9) 0.0176(6) Uani 1 1 d . . . . .
C39 C 0.4593(2) 0.35961(14) 0.79538(9) 0.0163(5) Uani 1 1 d . . . . .
C40 C 0.5301(2) 0.40908(14) 0.76909(9) 0.0162(5) Uani 1 1 d . . . . .
C41 C 0.5252(2) 0.48457(15) 0.76669(9) 0.0189(6) Uani 1 1 d . . . . .
H41 H 0.470859 0.511208 0.783159 0.023 Uiso 1 1 calc R U . . .
C42 C 0.6013(2) 0.52049(16) 0.73979(9) 0.0203(6) Uani 1 1 d . . . . .
H42 H 0.599816 0.572252 0.738657 0.024 Uiso 1 1 calc R U . . .
C43 C 0.6794(2) 0.48281(14) 0.71447(9) 0.0191(6) Uani 1 1 d . . . . .
H43 H 0.730310 0.508426 0.696122 0.023 Uiso 1 1 calc R U . . .
C44 C 0.6821(2) 0.40703(14) 0.71639(9) 0.0155(5) Uani 1 1 d . . . . .
C45 C 0.7575(2) 0.35555(14) 0.69329(9) 0.0153(5) Uani 1 1 d . . . . .
C46 C 0.8381(2) 0.37621(14) 0.66276(9) 0.0163(5) Uani 1 1 d . . . . .
C47 C 0.9106(2) 0.32328(15) 0.64409(9) 0.0188(6) Uani 1 1 d . . . . .
C48 C 0.9003(2) 0.25080(16) 0.65590(10) 0.0214(6) Uani 1 1 d . . . . .
H48 H 0.950796 0.215297 0.643954 0.026 Uiso 1 1 calc R U . . .
C49 C 0.8163(3) 0.22929(15) 0.68522(10) 0.0200(6) Uani 1 1 d . . . . .
H49 H 0.808775 0.179170 0.692362 0.024 Uiso 1 1 calc R U . . .
C50 C 0.7440(2) 0.28038(15) 0.70395(9) 0.0160(5) Uani 1 1 d . . . . .
C51 C 0.1580(2) 0.31178(16) 0.89762(10) 0.0228(6) Uani 1 1 d . . . . .
H51A H 0.209336 0.276172 0.914786 0.027 Uiso 1 1 calc R U . . .
H51B H 0.101617 0.284710 0.876864 0.027 Uiso 1 1 calc R U . . .
C52 C 0.0885(3) 0.35830(16) 0.92774(10) 0.0235(6) Uani 1 1 d . . . . .
H52A H 0.042471 0.395663 0.910079 0.028 Uiso 1 1 calc R U . . .
H52B H 0.146676 0.384014 0.948531 0.028 Uiso 1 1 calc R U . . .
C53 C 0.0015(3) 0.31512(18) 0.95353(10) 0.0283(7) Uani 1 1 d . . . . .
H53A H 0.047866 0.281003 0.973468 0.034 Uiso 1 1 calc R U . . .
H53B H -0.052316 0.285869 0.933019 0.034 Uiso 1 1 calc R U . . .
C54 C -0.0749(3) 0.3643(2) 0.98021(12) 0.0391(9) Uani 1 1 d . . . . .
H54A H -0.125016 0.395994 0.960426 0.059 Uiso 1 1 calc R U . . .
H54B H -0.021903 0.394371 0.999980 0.059 Uiso 1 1 calc R U . . .
H54C H -0.127140 0.334442 0.997433 0.059 Uiso 1 1 calc R U . . .
C55 C 0.4156(3) 0.48500(17) 0.87063(11) 0.0343(8) Uani 1 1 d D . . . .
H55A H 0.504090 0.479736 0.869233 0.041 Uiso 0.759(6) 1 calc R U P B 1
H55B H 0.391776 0.456483 0.896061 0.041 Uiso 0.759(6) 1 calc R U P B 1
H55C H 0.497364 0.504101 0.866322 0.041 Uiso 0.241(6) 1 calc R U P B 2
H55D H 0.418783 0.450282 0.895468 0.041 Uiso 0.241(6) 1 calc R U P B 2
C56 C 0.3853(5) 0.5653(2) 0.87738(17) 0.0424(15) Uani 0.759(6) 1 d D . P B 1
H56A H 0.441657 0.586138 0.900772 0.051 Uiso 0.759(6) 1 calc R U P B 1
H56B H 0.395076 0.592765 0.850012 0.051 Uiso 0.759(6) 1 calc R U P B 1
C56A C 0.3194(13) 0.5463(7) 0.8743(5) 0.0424(15) Uani 0.241(6) 1 d D . P B 2
H56C H 0.320917 0.579610 0.848882 0.051 Uiso 0.241(6) 1 calc R U P B 2
H56D H 0.237714 0.524313 0.873858 0.051 Uiso 0.241(6) 1 calc R U P B 2
C57 C 0.2567(5) 0.5727(3) 0.8900(2) 0.063(2) Uani 0.759(6) 1 d D . P B 1
H57A H 0.230513 0.624034 0.886137 0.076 Uiso 0.759(6) 1 calc R U P B 1
H57B H 0.202970 0.542187 0.870152 0.076 Uiso 0.759(6) 1 calc R U P B 1
C57A C 0.346(2) 0.5886(8) 0.9162(5) 0.081(9) Uani 0.241(6) 1 d D . P B 2
H57C H 0.430443 0.605702 0.917670 0.097 Uiso 0.241(6) 1 calc R U P B 2
H57D H 0.292810 0.632237 0.915459 0.097 Uiso 0.241(6) 1 calc R U P B 2
C58 C 0.2440(6) 0.5499(3) 0.9366(2) 0.064(2) Uani 0.759(6) 1 d D . P B 1
H58A H 0.269932 0.499109 0.940510 0.095 Uiso 0.759(6) 1 calc R U P B 1
H58B H 0.159216 0.554523 0.943174 0.095 Uiso 0.759(6) 1 calc R U P B 1
H58C H 0.294508 0.581298 0.956367 0.095 Uiso 0.759(6) 1 calc R U P B 1
C58A C 0.327(2) 0.5460(10) 0.9571(5) 0.057(6) Uani 0.241(6) 1 d D . P B 2
H58D H 0.250662 0.518634 0.952955 0.085 Uiso 0.241(6) 1 calc R U P B 2
H58E H 0.322765 0.579601 0.981819 0.085 Uiso 0.241(6) 1 calc R U P B 2
H58F H 0.394029 0.511996 0.963030 0.085 Uiso 0.241(6) 1 calc R U P B 2
C59 C 0.9488(3) 0.48885(15) 0.66045(10) 0.0231(6) Uani 1 1 d . . . . .
H59A H 1.020111 0.466195 0.648330 0.028 Uiso 1 1 calc R U . . .
H59B H 0.962921 0.490688 0.692772 0.028 Uiso 1 1 calc R U . . .
C60 C 0.9286(3) 0.56448(16) 0.64216(11) 0.0295(7) Uani 1 1 d . . . . .
H60A H 1.002672 0.593573 0.649319 0.035 Uiso 1 1 calc R U . . .
H60B H 0.862251 0.587549 0.657108 0.035 Uiso 1 1 calc R U . . .
C61 C 0.8973(3) 0.56838(17) 0.59295(11) 0.0299(7) Uani 1 1 d . . . . .
H61A H 0.824488 0.538284 0.585474 0.036 Uiso 1 1 calc R U . . .
H61B H 0.877022 0.619432 0.584842 0.036 Uiso 1 1 calc R U . . .
C62 C 0.9979(3) 0.5426(2) 0.56611(11) 0.0390(9) Uani 1 1 d . . . . .
H62A H 0.973187 0.548487 0.534865 0.059 Uiso 1 1 calc R U . . .
H62B H 1.014828 0.491059 0.572411 0.059 Uiso 1 1 calc R U . . .
H62C H 1.070839 0.571530 0.573626 0.059 Uiso 1 1 calc R U . . .
C63 C 1.0614(2) 0.29674(15) 0.59439(9) 0.0209(6) Uani 1 1 d . . . . .
H63A H 1.011791 0.259669 0.577781 0.025 Uiso 1 1 calc R U . . .
H63B H 1.113497 0.271631 0.617422 0.025 Uiso 1 1 calc R U . . .
C64 C 1.1383(3) 0.33809(16) 0.56398(10) 0.0245(6) Uani 1 1 d . . . . .
H64A H 1.182559 0.377203 0.580747 0.029 Uiso 1 1 calc R U . . .
H64B H 1.084715 0.361509 0.540701 0.029 Uiso 1 1 calc R U . . .
C65 C 1.2288(2) 0.29006(16) 0.54280(10) 0.0233(6) Uani 1 1 d . . . . .
H65A H 1.185028 0.250444 0.526306 0.028 Uiso 1 1 calc R U . . .
H65B H 1.283839 0.267417 0.565930 0.028 Uiso 1 1 calc R U . . .
C66 C 1.3028(3) 0.33308(18) 0.51187(11) 0.0330(8) Uani 1 1 d . . . . .
H66A H 1.248769 0.354062 0.488305 0.050 Uiso 1 1 calc R U . . .
H66B H 1.361090 0.300574 0.499250 0.050 Uiso 1 1 calc R U . . .
H66C H 1.346205 0.372344 0.528101 0.050 Uiso 1 1 calc R U . . .
Cl2 Cl 0.61658(6) 0.14169(4) 0.74848(2) 0.02350(15) Uani 1 1 d . . . . .
N2 N 0.60756(19) 0.37323(13) 0.74405(7) 0.0147(5) Uani 1 1 d . . . . .
O5 O 0.23142(18) 0.36029(11) 0.87438(7) 0.0255(5) Uani 1 1 d . . . . .
O6 O 0.35486(18) 0.45588(10) 0.83109(7) 0.0229(5) Uani 1 1 d . . . . .
O7 O 0.84047(16) 0.44714(10) 0.64786(6) 0.0180(4) Uani 1 1 d . . . . .
O8 O 0.98505(17) 0.34845(10) 0.61376(7) 0.0226(4) Uani 1 1 d . . . . .

loop_
_atom_site_aniso_label
_atom_site_aniso_U_11
_atom_site_aniso_U_22
_atom_site_aniso_U_33
_atom_site_aniso_U_23
_atom_site_aniso_U_13
_atom_site_aniso_U_12
Au1 0.01354(5) 0.01024(5) 0.01935(6) 0.00020(4) 0.00567(4) 0.00014(3)
C1 0.0133(12) 0.0202(14) 0.0140(13) -0.0009(11) 0.0019(10) 0.0016(10)
C2 0.0215(14) 0.0119(13) 0.0248(15) -0.0006(11) 0.0053(12) -0.0029(11)
C3 0.0187(13) 0.0193(14) 0.0245(15) 0.0034(12) 0.0056(12) -0.0042(11)
C4 0.0156(13) 0.0223(15) 0.0186(14) 0.0010(11) 0.0057(11) 0.0004(11)
C5 0.0149(12) 0.0154(13) 0.0197(14) 0.0004(11) 0.0039(11) 0.0001(10)
C6 0.0152(12) 0.0137(13) 0.0172(13) 0.0004(10) 0.0024(10) -0.0022(10)
C7 0.0124(12) 0.0152(13) 0.0186(14) 0.0008(11) 0.0031(10) 0.0016(10)
C8 0.0133(12) 0.0149(13) 0.0239(15) -0.0019(11) 0.0057(11) -0.0001(10)
C9 0.0190(13) 0.0105(13) 0.0266(15) -0.0020(11) 0.0051(12) -0.0019(10)
C10 0.0132(12) 0.0151(13) 0.0253(15) -0.0006(11) 0.0084(11) -0.0031(10)
C11 0.0130(12) 0.0121(12) 0.0183(14) 0.0010(10) 0.0037(10) -0.0015(10)
C12 0.0107(11) 0.0143(13) 0.0189(14) 0.0008(10) 0.0034(10) 0.0026(10)
C13 0.0136(12) 0.0141(13) 0.0216(14) 0.0004(11) 0.0041(11) -0.0011(10)
C14 0.0139(12) 0.0216(15) 0.0206(14) -0.0002(11) 0.0079(11) 0.0003(11)
C15 0.0174(13) 0.0190(14) 0.0213(15) -0.0003(11) 0.0057(11) 0.0038(11)
C16 0.0183(13) 0.0137(13) 0.0231(15) 0.0004(11) 0.0037(11) 0.0016(10)
C17 0.0145(12) 0.0175(13) 0.0146(13) 0.0043(10) 0.0019(10) 0.0018(10)
C18 0.0194(14) 0.0240(15) 0.0237(15) 0.0053(12) 0.0077(12) -0.0040(11)
C19 0.0216(15) 0.0266(16) 0.0305(17) 0.0066(13) 0.0125(13) 0.0036(12)
C20 0.0196(14) 0.0379(18) 0.0254(16) 0.0069(14) 0.0069(12) -0.0039(13)
C21 0.0233(16) 0.046(2) 0.039(2) 0.0101(17) 0.0176(15) 0.0029(15)
C22 0.0187(14) 0.0185(14) 0.0245(15) 0.0032(12) 0.0048(12) 0.0031(11)
C23 0.022(2) 0.020(2) 0.035(3) 0.0000(17) 0.0101(17) 0.0044(16)
C23A 0.022(2) 0.020(2) 0.035(3) 0.0000(17) 0.0101(17) 0.0044(16)
C24 0.043(3) 0.023(2) 0.043(3) -0.0084(18) -0.002(2) 0.0028(18)
C24A 0.043(3) 0.023(2) 0.043(3) -0.0084(18) -0.002(2) 0.0028(18)
C25 0.081(4) 0.031(3) 0.052(3) -0.018(2) -0.010(3) 0.011(3)
C25A 0.081(4) 0.031(3) 0.052(3) -0.018(2) -0.010(3) 0.011(3)
C26 0.0204(14) 0.0206(15) 0.0287(17) 0.0046(12) 0.0076(12) -0.0002(11)
C27 0.051(2) 0.0191(16) 0.0309(19) 0.0032(13) 0.0129(16) -0.0004(15)
C28 0.040(2) 0.038(2) 0.042(2) 0.0113(17) 0.0009(17) -0.0215(16)
C29 0.040(2) 0.042(2) 0.044(2) 0.0137(17) 0.0185(18) -0.0005(16)
C30 0.0156(13) 0.0226(15) 0.0224(15) -0.0028(12) 0.0087(11) 0.0014(11)
C31 0.0149(13) 0.0241(15) 0.0237(15) -0.0016(12) 0.0070(11) -0.0013(11)
C32 0.0219(15) 0.0279(16) 0.0290(17) -0.0038(13) 0.0131(13) -0.0029(12)
C33 0.0271(17) 0.0377(19) 0.042(2) 0.0039(16) 0.0193(15) -0.0010(14)
Cl1 0.0228(3) 0.0090(3) 0.0369(4) -0.0001(3) 0.0102(3) 0.0003(2)
N1 0.0138(11) 0.0146(12) 0.0184(12) -0.0021(9) 0.0070(9) -0.0009(8)
O1 0.0210(10) 0.0184(10) 0.0265(11) 0.0006(8) 0.0150(9) -0.0023(8)
O2 0.0151(9) 0.0159(10) 0.0242(11) -0.0016(8) 0.0048(8) 0.0024(7)
O3 0.0187(10) 0.0156(10) 0.0227(11) 0.0014(8) 0.0076(8) -0.0031(8)
O4 0.0221(10) 0.0214(11) 0.0273(12) -0.0015(9) 0.0140(9) 0.0010(8)
Au2 0.01433(5) 0.01230(5) 0.01852(6) 0.00173(4) 0.00504(4) -0.00016(4)
C34 0.0153(12) 0.0185(14) 0.0138(13) 0.0001(10) 0.0004(10) -0.0009(10)
C35 0.0205(14) 0.0173(14) 0.0237(15) 0.0019(11) 0.0029(12) -0.0027(11)
C36 0.0171(13) 0.0223(15) 0.0253(16) 0.0068(12) 0.0050(12) -0.0045(11)
C37 0.0147(13) 0.0248(15) 0.0230(15) 0.0032(12) 0.0064(11) 0.0004(11)
C38 0.0155(13) 0.0167(14) 0.0208(14) 0.0045(11) 0.0029(11) 0.0010(10)
C39 0.0125(12) 0.0173(14) 0.0193(14) 0.0025(11) 0.0017(10) 0.0005(10)
C40 0.0108(12) 0.0169(14) 0.0212(14) 0.0025(11) 0.0037(10) 0.0019(10)
C41 0.0155(13) 0.0178(14) 0.0244(15) 0.0042(11) 0.0071(11) 0.0051(10)
C42 0.0207(14) 0.0143(14) 0.0265(16) 0.0065(11) 0.0060(12) 0.0046(11)
C43 0.0188(13) 0.0164(14) 0.0231(15) 0.0056(11) 0.0081(12) 0.0006(11)
C44 0.0127(12) 0.0173(13) 0.0173(14) 0.0030(11) 0.0053(10) -0.0001(10)
C45 0.0152(12) 0.0148(13) 0.0161(13) 0.0020(10) 0.0021(10) 0.0011(10)
C46 0.0141(12) 0.0175(14) 0.0175(14) 0.0028(11) 0.0033(10) 0.0012(10)
C47 0.0152(13) 0.0215(15) 0.0206(14) 0.0027(11) 0.0071(11) 0.0013(11)
C48 0.0183(13) 0.0212(15) 0.0256(16) -0.0007(12) 0.0073(12) 0.0053(11)
C49 0.0220(14) 0.0129(13) 0.0253(15) 0.0018(11) 0.0043(12) 0.0011(11)
C50 0.0132(12) 0.0196(14) 0.0156(13) 0.0028(11) 0.0029(10) 0.0003(10)
C51 0.0169(13) 0.0287(16) 0.0237(15) 0.0065(13) 0.0069(12) -0.0011(12)
C52 0.0173(14) 0.0288(16) 0.0251(16) 0.0031(13) 0.0070(12) 0.0000(12)
C53 0.0204(15) 0.0411(19) 0.0244(16) 0.0051(14) 0.0076(12) -0.0001(13)
C54 0.0280(18) 0.053(2) 0.039(2) -0.0028(18) 0.0185(16) -0.0018(16)
C55 0.052(2) 0.0249(17) 0.0277(18) -0.0018(14) 0.0133(16) 0.0054(15)
C56 0.082(5) 0.014(2) 0.032(2) -0.0026(19) 0.014(3) -0.002(2)
C56A 0.082(5) 0.014(2) 0.032(2) -0.0026(19) 0.014(3) -0.002(2)
C57 0.073(4) 0.058(4) 0.057(4) -0.025(3) -0.007(3) 0.043(3)
C57A 0.15(3) 0.032(10) 0.064(15) -0.001(9) 0.045(16) 0.023(12)
C58 0.053(4) 0.057(4) 0.087(5) -0.028(4) 0.042(4) -0.005(3)
C58A 0.071(14) 0.060(12) 0.042(11) -0.018(9) 0.023(10) -0.008(11)
C59 0.0200(14) 0.0276(16) 0.0222(15) -0.0014(12) 0.0044(12) -0.0079(12)
C60 0.0380(19) 0.0193(15) 0.0329(19) -0.0033(13) 0.0135(15) -0.0106(13)
C61 0.0355(18) 0.0188(15) 0.0360(19) 0.0039(13) 0.0071(15) -0.0036(13)
C62 0.047(2) 0.045(2) 0.0270(19) 0.0020(16) 0.0149(16) -0.0049(17)
C63 0.0160(13) 0.0239(15) 0.0237(15) -0.0030(12) 0.0076(11) 0.0024(11)
C64 0.0186(14) 0.0293(16) 0.0269(16) -0.0015(13) 0.0100(12) -0.0019(12)
C65 0.0180(14) 0.0297(16) 0.0228(15) -0.0041(13) 0.0050(12) 0.0007(12)
C66 0.0247(16) 0.044(2) 0.0321(18) 0.0014(15) 0.0134(14) 0.0034(14)
Cl2 0.0277(4) 0.0117(3) 0.0323(4) -0.0004(3) 0.0100(3) -0.0015(3)
N2 0.0152(11) 0.0156(12) 0.0141(11) 0.0021(9) 0.0063(9) -0.0008(8)
O5 0.0224(11) 0.0254(11) 0.0307(12) 0.0058(9) 0.0157(9) 0.0012(9)
O6 0.0213(10) 0.0180(10) 0.0310(12) 0.0047(9) 0.0115(9) 0.0064(8)
O7 0.0155(9) 0.0140(9) 0.0251(11) 0.0023(8) 0.0053(8) -0.0032(7)
O8 0.0202(10) 0.0220(11) 0.0274(12) 0.0006(9) 0.0142(9) 0.0026(8)

loop_
_atom_type_symbol
_atom_type_description
_atom_type_scat_dispersion_real
_atom_type_scat_dispersion_imag
_atom_type_scat_source
C C 0.0033 0.0016 'International Tables Vol C Tables 4.2.6.8 and 6.1.1.4'
H H 0.0000 0.0000 'International Tables Vol C Tables 4.2.6.8 and 6.1.1.4'
Au Au -2.0133 8.8022 'International Tables Vol C Tables 4.2.6.8 and 6.1.1.4'
Cl Cl 0.1484 0.1585 'International Tables Vol C Tables 4.2.6.8 and 6.1.1.4'
N N 0.0061 0.0033 'International Tables Vol C Tables 4.2.6.8 and 6.1.1.4'
O O 0.0106 0.0060 'International Tables Vol C Tables 4.2.6.8 and 6.1.1.4'

loop_
_exptl_crystal_face_index_h
_exptl_crystal_face_index_k
_exptl_crystal_face_index_l
_exptl_crystal_face_perp_dist
0 0 1 0.0119
0 0 -1 0.0236
0 -1 0 0.0505
0 1 0 0.0489
-1 0 -1 0.1650
2 0 -1 0.1974
2 -1 -1 0.1945
1 1 -1 0.1730
0 -1 -2 0.0443
0 -1 1 0.0406
0 1 -1 0.0462
0 1 1 0.0410

loop_
_geom_angle_atom_site_label_1
_geom_angle_atom_site_label_2
_geom_angle_atom_site_label_3
_geom_angle
_geom_angle_site_symmetry_1
_geom_angle_site_symmetry_3
_geom_angle_publ_flag
C1 Au1 C17 163.76(12) . . ?
C1 Au1 Cl1 97.97(8) . . ?
C17 Au1 Cl1 98.26(8) . . ?
N1 Au1 C1 81.96(10) . . ?
N1 Au1 C17 81.81(10) . . ?
N1 Au1 Cl1 178.69(7) . . ?
C2 C1 Au1 129.6(2) . . ?
C2 C1 C6 119.0(2) . . ?
C6 C1 Au1 111.38(19) . . ?
C1 C2 H2 119.3 . . ?
C1 C2 C3 121.5(3) . . ?
C3 C2 H2 119.3 . . ?
C2 C3 H3 120.2 . . ?
C4 C3 C2 119.6(3) . . ?
C4 C3 H3 120.2 . . ?
C3 C4 C5 119.9(3) . . ?
O1 C4 C3 124.1(2) . . ?
O1 C4 C5 116.0(2) . . ?
C6 C5 C4 120.3(2) . . ?
O2 C5 C4 118.6(2) . . ?
O2 C5 C6 120.9(2) . . ?
C1 C6 C7 115.8(2) . . ?
C5 C6 C1 119.7(2) . . ?
C5 C6 C7 124.5(2) . . ?
C8 C7 C6 129.0(2) . . ?
N1 C7 C6 113.2(2) . . ?
N1 C7 C8 117.8(2) . . ?
C7 C8 H8 120.4 . . ?
C7 C8 C9 119.1(3) . . ?
C9 C8 H8 120.4 . . ?
C8 C9 H9 119.3 . . ?
C10 C9 C8 121.4(3) . . ?
C10 C9 H9 119.3 . . ?
C9 C10 H10 120.3 . . ?
C11 C10 C9 119.4(2) . . ?
C11 C10 H10 120.3 . . ?
C10 C11 C12 129.2(2) . . ?
N1 C11 C10 117.6(2) . . ?
N1 C11 C12 113.2(2) . . ?
C13 C12 C11 124.4(2) . . ?
C13 C12 C17 119.8(2) . . ?
C17 C12 C11 115.8(2) . . ?
C12 C13 C14 120.4(2) . . ?
O3 C13 C12 121.5(2) . . ?
O3 C13 C14 118.0(2) . . ?
C15 C14 C13 119.5(2) . . ?
O4 C14 C13 115.4(2) . . ?
O4 C14 C15 125.0(2) . . ?
C14 C15 H15 120.2 . . ?
C16 C15 C14 119.7(3) . . ?
C16 C15 H15 120.2 . . ?
C15 C16 H16 119.1 . . ?
C17 C16 C15 121.8(3) . . ?
C17 C16 H16 119.1 . . ?
C12 C17 Au1 111.19(19) . . ?
C16 C17 Au1 130.1(2) . . ?
C16 C17 C12 118.7(2) . . ?
H18A C18 H18B 108.5 . . ?
C19 C18 H18A 110.2 . . ?
C19 C18 H18B 110.2 . . ?
O1 C18 H18A 110.2 . . ?
O1 C18 H18B 110.2 . . ?
O1 C18 C19 107.4(2) . . ?
C18 C19 H19A 109.0 . . ?
C18 C19 H19B 109.0 . . ?
C18 C19 C20 113.1(3) . . ?
H19A C19 H19B 107.8 . . ?
C20 C19 H19A 109.0 . . ?
C20 C19 H19B 109.0 . . ?
C19 C20 H20A 109.1 . . ?
C19 C20 H20B 109.1 . . ?
C19 C20 C21 112.4(3) . . ?
H20A C20 H20B 107.9 . . ?
C21 C20 H20A 109.1 . . ?
C21 C20 H20B 109.1 . . ?
C20 C21 H21A 109.5 . . ?
C20 C21 H21B 109.5 . . ?
C20 C21 H21C 109.5 . . ?
H21A C21 H21B 109.5 . . ?
H21A C21 H21C 109.5 . . ?
H21B C21 H21C 109.5 . . ?
H22A C22 H22B 108.4 . . ?
H22C C22 H22D 108.3 . . ?
C23 C22 H22A 110.1 . . ?
C23 C22 H22B 110.1 . . ?
C23A C22 H22C 109.9 . . ?
C23A C22 H22D 109.9 . . ?
C23A C22 O2 108.9(9) . . ?
O2 C22 H22A 110.1 . . ?
O2 C22 H22B 110.1 . . ?
O2 C22 H22C 109.9 . . ?
O2 C22 H22D 109.9 . . ?
O2 C22 C23 108.1(3) . . ?
C22 C23 H23A 108.7 . . ?
C22 C23 H23B 108.7 . . ?
C22 C23 C24 114.2(3) . . ?
H23A C23 H23B 107.6 . . ?
C24 C23 H23A 108.7 . . ?
C24 C23 H23B 108.7 . . ?
C22 C23A H23C 108.9 . . ?
C22 C23A H23D 108.9 . . ?
C22 C23A C24A 113.2(15) . . ?
H23C C23A H23D 107.8 . . ?
C24A C23A H23C 108.9 . . ?
C24A C23A H23D 108.9 . . ?
C23 C24 H24A 109.3 . . ?
C23 C24 H24B 109.3 . . ?
C23 C24 C25 111.4(4) . . ?
H24A C24 H24B 108.0 . . ?
C25 C24 H24A 109.3 . . ?
C25 C24 H24B 109.3 . . ?
C23A C24A H24C 109.0 . . ?
C23A C24A H24D 109.0 . . ?
H24C C24A H24D 107.8 . . ?
C25A C24A C23A 113.1(18) . . ?
C25A C24A H24C 109.0 . . ?
C25A C24A H24D 109.0 . . ?
C24 C25 H25A 109.5 . . ?
C24 C25 H25B 109.5 . . ?
C24 C25 H25C 109.5 . . ?
H25A C25 H25B 109.5 . . ?
H25A C25 H25C 109.5 . . ?
H25B C25 H25C 109.5 . . ?
C24A C25A H25D 109.5 . . ?
C24A C25A H25E 109.5 . . ?
C24A C25A H25F 109.5 . . ?
H25D C25A H25E 109.5 . . ?
H25D C25A H25F 109.5 . . ?
H25E C25A H25F 109.5 . . ?
H26A C26 H26B 108.5 . . ?
C27 C26 H26A 110.2 . . ?
C27 C26 H26B 110.2 . . ?
O3 C26 H26A 110.2 . . ?
O3 C26 H26B 110.2 . . ?
O3 C26 C27 107.4(2) . . ?
C26 C27 H27A 108.9 . . ?
C26 C27 H27B 108.9 . . ?
C26 C27 C28 113.5(3) . . ?
H27A C27 H27B 107.7 . . ?
C28 C27 H27A 108.9 . . ?
C28 C27 H27B 108.9 . . ?
C27 C28 H28A 109.0 . . ?
C27 C28 H28B 109.0 . . ?
H28A C28 H28B 107.8 . . ?
C29 C28 C27 113.1(3) . . ?
C29 C28 H28A 109.0 . . ?
C29 C28 H28B 109.0 . . ?
C28 C29 H29A 109.5 . . ?
C28 C29 H29B 109.5 . . ?
C28 C29 H29C 109.5 . . ?
H29A C29 H29B 109.5 . . ?
H29A C29 H29C 109.5 . . ?
H29B C29 H29C 109.5 . . ?
H30A C30 H30B 108.5 . . ?
C31 C30 H30A 110.2 . . ?
C31 C30 H30B 110.2 . . ?
O4 C30 H30A 110.2 . . ?
O4 C30 H30B 110.2 . . ?
O4 C30 C31 107.7(2) . . ?
C30 C31 H31A 109.1 . . ?
C30 C31 H31B 109.1 . . ?
C30 C31 C32 112.4(2) . . ?
H31A C31 H31B 107.9 . . ?
C32 C31 H31A 109.1 . . ?
C32 C31 H31B 109.1 . . ?
C31 C32 H32A 109.1 . . ?
C31 C32 H32B 109.1 . . ?
H32A C32 H32B 107.8 . . ?
C33 C32 C31 112.5(3) . . ?
C33 C32 H32A 109.1 . . ?
C33 C32 H32B 109.1 . . ?
C32 C33 H33A 109.5 . . ?
C32 C33 H33B 109.5 . . ?
C32 C33 H33C 109.5 . . ?
H33A C33 H33B 109.5 . . ?
H33A C33 H33C 109.5 . . ?
H33B C33 H33C 109.5 . . ?
C7 N1 Au1 117.53(18) . . ?
C11 N1 Au1 117.81(17) . . ?
C11 N1 C7 124.6(2) . . ?
C4 O1 C18 117.4(2) . . ?
C5 O2 C22 115.2(2) . . ?
C13 O3 C26 114.4(2) . . ?
C14 O4 C30 117.6(2) . . ?
C34 Au2 Cl2 98.90(8) . . ?
C50 Au2 C34 163.72(11) . . ?
C50 Au2 Cl2 97.38(8) . . ?
N2 Au2 C34 81.69(10) . . ?
N2 Au2 C50 82.03(10) . . ?
N2 Au2 Cl2 179.41(7) . . ?
C35 C34 Au2 130.8(2) . . ?
C35 C34 C39 118.2(3) . . ?
C39 C34 Au2 111.01(19) . . ?
C34 C35 H35 119.1 . . ?
C34 C35 C36 121.8(3) . . ?
C36 C35 H35 119.1 . . ?
C35 C36 H36 120.1 . . ?
C37 C36 C35 119.9(3) . . ?
C37 C36 H36 120.1 . . ?
C36 C37 C38 119.8(3) . . ?
O5 C37 C36 125.1(3) . . ?
O5 C37 C38 115.0(2) . . ?
C39 C38 C37 120.2(3) . . ?
O6 C38 C37 118.3(2) . . ?
O6 C38 C39 121.5(2) . . ?
C34 C39 C40 115.6(2) . . ?
C38 C39 C34 120.0(3) . . ?
C38 C39 C40 124.3(2) . . ?
C41 C40 C39 128.4(2) . . ?
N2 C40 C39 113.2(2) . . ?
N2 C40 C41 118.4(2) . . ?
C40 C41 H41 120.6 . . ?
C40 C41 C42 118.8(3) . . ?
C42 C41 H41 120.6 . . ?
C41 C42 H42 119.1 . . ?
C41 C42 C43 121.8(3) . . ?
C43 C42 H42 119.1 . . ?
C42 C43 H43 120.5 . . ?
C42 C43 C44 119.0(3) . . ?
C44 C43 H43 120.5 . . ?
C43 C44 C45 129.0(2) . . ?
N2 C44 C43 117.7(2) . . ?
N2 C44 C45 113.3(2) . . ?
C46 C45 C44 124.2(2) . . ?
C46 C45 C50 120.0(2) . . ?
C50 C45 C44 115.8(2) . . ?
C45 C46 C47 120.0(2) . . ?
O7 C46 C45 120.5(2) . . ?
O7 C46 C47 119.3(2) . . ?
C48 C47 C46 119.7(3) . . ?
O8 C47 C46 115.8(2) . . ?
O8 C47 C48 124.5(3) . . ?
C47 C48 H48 119.6 . . ?
C47 C48 C49 120.7(3) . . ?
C49 C48 H48 119.6 . . ?
C48 C49 H49 119.7 . . ?
C50 C49 C48 120.6(3) . . ?
C50 C49 H49 119.7 . . ?
C45 C50 Au2 111.24(19) . . ?
C49 C50 Au2 129.8(2) . . ?
C49 C50 C45 119.0(2) . . ?
H51A C51 H51B 108.6 . . ?
C52 C51 H51A 110.4 . . ?
C52 C51 H51B 110.4 . . ?
O5 C51 H51A 110.4 . . ?
O5 C51 H51B 110.4 . . ?
O5 C51 C52 106.7(2) . . ?
C51 C52 H52A 108.9 . . ?
C51 C52 H52B 108.9 . . ?
C51 C52 C53 113.4(2) . . ?
H52A C52 H52B 107.7 . . ?
C53 C52 H52A 108.9 . . ?
C53 C52 H52B 108.9 . . ?
C52 C53 H53A 109.2 . . ?
C52 C53 H53B 109.2 . . ?
C52 C53 C54 111.9(3) . . ?
H53A C53 H53B 107.9 . . ?
C54 C53 H53A 109.2 . . ?
C54 C53 H53B 109.2 . . ?
C53 C54 H54A 109.5 . . ?
C53 C54 H54B 109.5 . . ?
C53 C54 H54C 109.5 . . ?
H54A C54 H54B 109.5 . . ?
H54A C54 H54C 109.5 . . ?
H54B C54 H54C 109.5 . . ?
H55A C55 H55B 107.9 . . ?
H55C C55 H55D 110.5 . . ?
C56 C55 H55A 109.2 . . ?
C56 C55 H55B 109.2 . . ?
C56A C55 H55C 113.1 . . ?
C56A C55 H55D 113.1 . . ?
O6 C55 H55A 109.2 . . ?
O6 C55 H55B 109.2 . . ?
O6 C55 H55C 113.1 . . ?
O6 C55 H55D 113.1 . . ?
O6 C55 C56 112.2(3) . . ?
O6 C55 C56A 92.8(6) . . ?
C55 C56 H56A 109.7 . . ?
C55 C56 H56B 109.7 . . ?
H56A C56 H56B 108.2 . . ?
C57 C56 C55 110.0(4) . . ?
C57 C56 H56A 109.7 . . ?
C57 C56 H56B 109.7 . . ?
C55 C56A H56C 109.6 . . ?
C55 C56A H56D 109.6 . . ?
H56C C56A H56D 108.2 . . ?
C57A C56A C55 110.1(11) . . ?
C57A C56A H56C 109.6 . . ?
C57A C56A H56D 109.6 . . ?
C56 C57 H57A 109.2 . . ?
C56 C57 H57B 109.2 . . ?
H57A C57 H57B 107.9 . . ?
C58 C57 C56 112.1(5) . . ?
C58 C57 H57A 109.2 . . ?
C58 C57 H57B 109.2 . . ?
C56A C57A H57C 108.7 . . ?
C56A C57A H57D 108.7 . . ?
H57C C57A H57D 107.6 . . ?
C58A C57A C56A 114.2(14) . . ?
C58A C57A H57C 108.7 . . ?
C58A C57A H57D 108.7 . . ?
C57 C58 H58A 109.5 . . ?
C57 C58 H58B 109.5 . . ?
C57 C58 H58C 109.5 . . ?
H58A C58 H58B 109.5 . . ?
H58A C58 H58C 109.5 . . ?
H58B C58 H58C 109.5 . . ?
C57A C58A H58D 109.5 . . ?
C57A C58A H58E 109.5 . . ?
C57A C58A H58F 109.5 . . ?
H58D C58A H58E 109.5 . . ?
H58D C58A H58F 109.5 . . ?
H58E C58A H58F 109.5 . . ?
H59A C59 H59B 108.6 . . ?
C60 C59 H59A 110.3 . . ?
C60 C59 H59B 110.3 . . ?
O7 C59 H59A 110.3 . . ?
O7 C59 H59B 110.3 . . ?
O7 C59 C60 106.9(2) . . ?
C59 C60 H60A 108.4 . . ?
C59 C60 H60B 108.4 . . ?
C59 C60 C61 115.3(3) . . ?
H60A C60 H60B 107.5 . . ?
C61 C60 H60A 108.4 . . ?
C61 C60 H60B 108.4 . . ?
C60 C61 H61A 108.8 . . ?
C60 C61 H61B 108.8 . . ?
H61A C61 H61B 107.7 . . ?
C62 C61 C60 113.7(3) . . ?
C62 C61 H61A 108.8 . . ?
C62 C61 H61B 108.8 . . ?
C61 C62 H62A 109.5 . . ?
C61 C62 H62B 109.5 . . ?
C61 C62 H62C 109.5 . . ?
H62A C62 H62B 109.5 . . ?
H62A C62 H62C 109.5 . . ?
H62B C62 H62C 109.5 . . ?
H63A C63 H63B 108.5 . . ?
C64 C63 H63A 110.2 . . ?
C64 C63 H63B 110.2 . . ?
O8 C63 H63A 110.2 . . ?
O8 C63 H63B 110.2 . . ?
O8 C63 C64 107.6(2) . . ?
C63 C64 H64A 108.9 . . ?
C63 C64 H64B 108.9 . . ?
C63 C64 C65 113.2(2) . . ?
H64A C64 H64B 107.8 . . ?
C65 C64 H64A 108.9 . . ?
C65 C64 H64B 108.9 . . ?
C64 C65 H65A 109.3 . . ?
C64 C65 H65B 109.3 . . ?
C64 C65 C66 111.8(3) . . ?
H65A C65 H65B 107.9 . . ?
C66 C65 H65A 109.3 . . ?
C66 C65 H65B 109.3 . . ?
C65 C66 H66A 109.5 . . ?
C65 C66 H66B 109.5 . . ?
C65 C66 H66C 109.5 . . ?
H66A C66 H66B 109.5 . . ?
H66A C66 H66C 109.5 . . ?
H66B C66 H66C 109.5 . . ?
C40 N2 Au2 118.28(17) . . ?
C40 N2 C44 124.2(2) . . ?
C44 N2 Au2 117.46(17) . . ?
C37 O5 C51 118.6(2) . . ?
C38 O6 C55 114.4(2) . . ?
C46 O7 C59 116.5(2) . . ?
C47 O8 C63 117.7(2) . . ?

loop_
_geom_bond_atom_site_label_1
_geom_bond_atom_site_label_2
_geom_bond_distance
_geom_bond_site_symmetry_2
_geom_bond_publ_flag
Au1 C1 2.051(3) . ?
Au1 C17 2.057(3) . ?
Au1 Cl1 2.2757(7) . ?
Au1 N1 1.970(2) . ?
C1 C2 1.382(4) . ?
C1 C6 1.422(4) . ?
C2 H2 0.9500 . ?
C2 C3 1.398(4) . ?
C3 H3 0.9500 . ?
C3 C4 1.394(4) . ?
C4 C5 1.404(4) . ?
C4 O1 1.371(3) . ?
C5 C6 1.398(4) . ?
C5 O2 1.381(3) . ?
C6 C7 1.481(4) . ?
C7 C8 1.390(4) . ?
C7 N1 1.370(3) . ?
C8 H8 0.9500 . ?
C8 C9 1.392(4) . ?
C9 H9 0.9500 . ?
C9 C10 1.391(4) . ?
C10 H10 0.9500 . ?
C10 C11 1.390(4) . ?
C11 C12 1.477(4) . ?
C11 N1 1.369(3) . ?
C12 C13 1.394(4) . ?
C12 C17 1.426(4) . ?
C13 C14 1.407(4) . ?
C13 O3 1.384(3) . ?
C14 C15 1.401(4) . ?
C14 O4 1.367(3) . ?
C15 H15 0.9500 . ?
C15 C16 1.391(4) . ?
C16 H16 0.9500 . ?
C16 C17 1.382(4) . ?
C18 H18A 0.9900 . ?
C18 H18B 0.9900 . ?
C18 C19 1.512(4) . ?
C18 O1 1.436(3) . ?
C19 H19A 0.9900 . ?
C19 H19B 0.9900 . ?
C19 C20 1.518(4) . ?
C20 H20A 0.9900 . ?
C20 H20B 0.9900 . ?
C20 C21 1.522(4) . ?
C21 H21A 0.9800 . ?
C21 H21B 0.9800 . ?
C21 H21C 0.9800 . ?
C22 H22A 0.9900 . ?
C22 H22B 0.9900 . ?
C22 H22C 0.9900 . ?
C22 H22D 0.9900 . ?
C22 C23 1.518(5) . ?
C22 C23A 1.44(2) . ?
C22 O2 1.450(3) . ?
C23 H23A 0.9900 . ?
C23 H23B 0.9900 . ?
C23 C24 1.522(6) . ?
C23A H23C 0.9900 . ?
C23A H23D 0.9900 . ?
C23A C24A 1.55(3) . ?
C24 H24A 0.9900 . ?
C24 H24B 0.9900 . ?
C24 C25 1.523(5) . ?
C24A H24C 0.9900 . ?
C24A H24D 0.9900 . ?
C24A C25A 1.520(10) . ?
C25 H25A 0.9800 . ?
C25 H25B 0.9800 . ?
C25 H25C 0.9800 . ?
C25A H25D 0.9800 . ?
C25A H25E 0.9800 . ?
C25A H25F 0.9800 . ?
C26 H26A 0.9900 . ?
C26 H26B 0.9900 . ?
C26 C27 1.515(4) . ?
C26 O3 1.439(3) . ?
C27 H27A 0.9900 . ?
C27 H27B 0.9900 . ?
C27 C28 1.529(5) . ?
C28 H28A 0.9900 . ?
C28 H28B 0.9900 . ?
C28 C29 1.510(5) . ?
C29 H29A 0.9800 . ?
C29 H29B 0.9800 . ?
C29 H29C 0.9800 . ?
C30 H30A 0.9900 . ?
C30 H30B 0.9900 . ?
C30 C31 1.508(4) . ?
C30 O4 1.435(3) . ?
C31 H31A 0.9900 . ?
C31 H31B 0.9900 . ?
C31 C32 1.521(4) . ?
C32 H32A 0.9900 . ?
C32 H32B 0.9900 . ?
C32 C33 1.517(4) . ?
C33 H33A 0.9800 . ?
C33 H33B 0.9800 . ?
C33 H33C 0.9800 . ?
Au2 C34 2.060(3) . ?
Au2 C50 2.054(3) . ?
Au2 Cl2 2.2794(7) . ?
Au2 N2 1.970(2) . ?
C34 C35 1.378(4) . ?
C34 C39 1.435(4) . ?
C35 H35 0.9500 . ?
C35 C36 1.402(4) . ?
C36 H36 0.9500 . ?
C36 C37 1.384(4) . ?
C37 C38 1.408(4) . ?
C37 O5 1.365(3) . ?
C38 C39 1.391(4) . ?
C38 O6 1.380(3) . ?
C39 C40 1.478(4) . ?
C40 C41 1.387(4) . ?
C40 N2 1.362(3) . ?
C41 H41 0.9500 . ?
C41 C42 1.389(4) . ?
C42 H42 0.9500 . ?
C42 C43 1.390(4) . ?
C43 H43 0.9500 . ?
C43 C44 1.391(4) . ?
C44 C45 1.476(4) . ?
C44 N2 1.375(3) . ?
C45 C46 1.394(4) . ?
C45 C50 1.427(4) . ?
C46 C47 1.409(4) . ?
C46 O7 1.379(3) . ?
C47 C48 1.384(4) . ?
C47 O8 1.369(3) . ?
C48 H48 0.9500 . ?
C48 C49 1.398(4) . ?
C49 H49 0.9500 . ?
C49 C50 1.385(4) . ?
C51 H51A 0.9900 . ?
C51 H51B 0.9900 . ?
C51 C52 1.510(4) . ?
C51 O5 1.431(3) . ?
C52 H52A 0.9900 . ?
C52 H52B 0.9900 . ?
C52 C53 1.516(4) . ?
C53 H53A 0.9900 . ?
C53 H53B 0.9900 . ?
C53 C54 1.518(4) . ?
C54 H54A 0.9800 . ?
C54 H54B 0.9800 . ?
C54 H54C 0.9800 . ?
C55 H55A 0.9900 . ?
C55 H55B 0.9900 . ?
C55 H55C 0.9900 . ?
C55 H55D 0.9900 . ?
C55 C56 1.528(5) . ?
C55 C56A 1.559(9) . ?
C55 O6 1.442(4) . ?
C56 H56A 0.9900 . ?
C56 H56B 0.9900 . ?
C56 C57 1.511(7) . ?
C56A H56C 0.9900 . ?
C56A H56D 0.9900 . ?
C56A C57A 1.510(11) . ?
C57 H57A 0.9900 . ?
C57 H57B 0.9900 . ?
C57 C58 1.502(8) . ?
C57A H57C 0.9900 . ?
C57A H57D 0.9900 . ?
C57A C58A 1.501(11) . ?
C58 H58A 0.9800 . ?
C58 H58B 0.9800 . ?
C58 H58C 0.9800 . ?
C58A H58D 0.9800 . ?
C58A H58E 0.9800 . ?
C58A H58F 0.9800 . ?
C59 H59A 0.9900 . ?
C59 H59B 0.9900 . ?
C59 C60 1.506(4) . ?
C59 O7 1.451(3) . ?
C60 H60A 0.9900 . ?
C60 H60B 0.9900 . ?
C60 C61 1.521(4) . ?
C61 H61A 0.9900 . ?
C61 H61B 0.9900 . ?
C61 C62 1.510(4) . ?
C62 H62A 0.9800 . ?
C62 H62B 0.9800 . ?
C62 H62C 0.9800 . ?
C63 H63A 0.9900 . ?
C63 H63B 0.9900 . ?
C63 C64 1.513(4) . ?
C63 O8 1.429(3) . ?
C64 H64A 0.9900 . ?
C64 H64B 0.9900 . ?
C64 C65 1.517(4) . ?
C65 H65A 0.9900 . ?
C65 H65B 0.9900 . ?
C65 C66 1.520(4) . ?
C66 H66A 0.9800 . ?
C66 H66B 0.9800 . ?
C66 H66C 0.9800 . ?

loop_
_geom_torsion_atom_site_label_1
_geom_torsion_atom_site_label_2
_geom_torsion_atom_site_label_3
_geom_torsion_atom_site_label_4
_geom_torsion
_geom_torsion_site_symmetry_1
_geom_torsion_site_symmetry_2
_geom_torsion_site_symmetry_3
_geom_torsion_site_symmetry_4
_geom_torsion_publ_flag
Au1 C1 C2 C3 179.4(2) . . . . ?
Au1 C1 C6 C5 -177.7(2) . . . . ?
Au1 C1 C6 C7 3.6(3) . . . . ?
C1 C2 C3 C4 -1.7(4) . . . . ?
C1 C6 C7 C8 178.6(3) . . . . ?
C1 C6 C7 N1 -0.4(3) . . . . ?
C2 C1 C6 C5 2.2(4) . . . . ?
C2 C1 C6 C7 -176.5(2) . . . . ?
C2 C3 C4 C5 2.1(4) . . . . ?
C2 C3 C4 O1 -176.3(3) . . . . ?
C3 C4 C5 C6 -0.5(4) . . . . ?
C3 C4 C5 O2 -174.7(2) . . . . ?
C3 C4 O1 C18 -1.1(4) . . . . ?
C4 C5 C6 C1 -1.7(4) . . . . ?
C4 C5 C6 C7 176.9(3) . . . . ?
C4 C5 O2 C22 -72.3(3) . . . . ?
C5 C4 O1 C18 -179.6(2) . . . . ?
C5 C6 C7 C8 0.0(4) . . . . ?
C5 C6 C7 N1 -179.1(2) . . . . ?
C6 C1 C2 C3 -0.5(4) . . . . ?
C6 C5 O2 C22 113.4(3) . . . . ?
C6 C7 C8 C9 -179.1(3) . . . . ?
C6 C7 N1 Au1 -3.2(3) . . . . ?
C6 C7 N1 C11 179.5(2) . . . . ?
C7 C8 C9 C10 -0.5(4) . . . . ?
C8 C7 N1 Au1 177.58(19) . . . . ?
C8 C7 N1 C11 0.3(4) . . . . ?
C8 C9 C10 C11 0.9(4) . . . . ?
C9 C10 C11 C12 -178.9(3) . . . . ?
C9 C10 C11 N1 -0.7(4) . . . . ?
C10 C11 C12 C13 -3.5(4) . . . . ?
C10 C11 C12 C17 174.1(3) . . . . ?
C10 C11 N1 Au1 -177.16(19) . . . . ?
C10 C11 N1 C7 0.1(4) . . . . ?
C11 C12 C13 C14 175.8(3) . . . . ?
C11 C12 C13 O3 -0.1(4) . . . . ?
C11 C12 C17 Au1 4.9(3) . . . . ?
C11 C12 C17 C16 -174.8(2) . . . . ?
C12 C11 N1 Au1 1.4(3) . . . . ?
C12 C11 N1 C7 178.6(2) . . . . ?
C12 C13 C14 C15 -1.0(4) . . . . ?
C12 C13 C14 O4 179.0(2) . . . . ?
C12 C13 O3 C26 -99.7(3) . . . . ?
C13 C12 C17 Au1 -177.4(2) . . . . ?
C13 C12 C17 C16 2.9(4) . . . . ?
C13 C14 C15 C16 2.5(4) . . . . ?
C13 C14 O4 C30 -179.8(2) . . . . ?
C14 C13 O3 C26 84.3(3) . . . . ?
C14 C15 C16 C17 -1.3(4) . . . . ?
C15 C14 O4 C30 0.2(4) . . . . ?
C15 C16 C17 Au1 179.0(2) . . . . ?
C15 C16 C17 C12 -1.4(4) . . . . ?
C17 C12 C13 C14 -1.7(4) . . . . ?
C17 C12 C13 O3 -177.6(2) . . . . ?
C18 C19 C20 C21 -178.7(3) . . . . ?
C19 C18 O1 C4 179.0(2) . . . . ?
C22 C23 C24 C25 178.3(4) . . . . ?
C22 C23A C24A C25A -171.4(17) . . . . ?
C23 C22 O2 C5 147.5(3) . . . . ?
C23A C22 O2 C5 172.6(9) . . . . ?
C26 C27 C28 C29 75.8(4) . . . . ?
C27 C26 O3 C13 -170.8(2) . . . . ?
C30 C31 C32 C33 -177.3(3) . . . . ?
C31 C30 O4 C14 176.4(2) . . . . ?
N1 C7 C8 C9 -0.1(4) . . . . ?
N1 C11 C12 C13 178.2(2) . . . . ?
N1 C11 C12 C17 -4.2(3) . . . . ?
O1 C4 C5 C6 178.1(2) . . . . ?
O1 C4 C5 O2 3.8(4) . . . . ?
O1 C18 C19 C20 175.2(2) . . . . ?
O2 C5 C6 C1 172.4(2) . . . . ?
O2 C5 C6 C7 -9.0(4) . . . . ?
O2 C22 C23 C24 58.1(4) . . . . ?
O2 C22 C23A C24A -63.5(16) . . . . ?
O3 C13 C14 C15 175.0(2) . . . . ?
O3 C13 C14 O4 -5.0(4) . . . . ?
O3 C26 C27 C28 71.4(3) . . . . ?
O4 C14 C15 C16 -177.5(3) . . . . ?
O4 C30 C31 C32 178.0(2) . . . . ?
Au2 C34 C35 C36 178.0(2) . . . . ?
Au2 C34 C39 C38 -177.1(2) . . . . ?
Au2 C34 C39 C40 5.5(3) . . . . ?
C34 C35 C36 C37 -1.0(4) . . . . ?
C34 C39 C40 C41 174.7(3) . . . . ?
C34 C39 C40 N2 -4.2(3) . . . . ?
C35 C34 C39 C38 3.0(4) . . . . ?
C35 C34 C39 C40 -174.4(2) . . . . ?
C35 C36 C37 C38 3.3(4) . . . . ?
C35 C36 C37 O5 -177.7(3) . . . . ?
C36 C37 C38 C39 -2.5(4) . . . . ?
C36 C37 C38 O6 175.1(2) . . . . ?
C36 C37 O5 C51 0.5(4) . . . . ?
C37 C38 C39 C34 -0.7(4) . . . . ?
C37 C38 C39 C40 176.4(3) . . . . ?
C37 C38 O6 C55 82.0(3) . . . . ?
C38 C37 O5 C51 179.5(2) . . . . ?
C38 C39 C40 C41 -2.5(5) . . . . ?
C38 C39 C40 N2 178.5(3) . . . . ?
C39 C34 C35 C36 -2.2(4) . . . . ?
C39 C38 O6 C55 -100.5(3) . . . . ?
C39 C40 C41 C42 179.6(3) . . . . ?
C39 C40 N2 Au2 0.6(3) . . . . ?
C39 C40 N2 C44 179.2(2) . . . . ?
C40 C41 C42 C43 1.7(4) . . . . ?
C41 C40 N2 Au2 -178.40(19) . . . . ?
C41 C40 N2 C44 0.2(4) . . . . ?
C41 C42 C43 C44 -0.5(4) . . . . ?
C42 C43 C44 C45 -179.2(3) . . . . ?
C42 C43 C44 N2 -0.9(4) . . . . ?
C43 C44 C45 C46 -3.3(4) . . . . ?
C43 C44 C45 C50 176.7(3) . . . . ?
C43 C44 N2 Au2 179.65(19) . . . . ?
C43 C44 N2 C40 1.1(4) . . . . ?
C44 C45 C46 C47 176.8(3) . . . . ?
C44 C45 C46 O7 -8.6(4) . . . . ?
C44 C45 C50 Au2 4.0(3) . . . . ?
C44 C45 C50 C49 -176.8(2) . . . . ?
C45 C44 N2 Au2 -1.8(3) . . . . ?
C45 C44 N2 C40 179.6(2) . . . . ?
C45 C46 C47 C48 0.7(4) . . . . ?
C45 C46 C47 O8 178.6(2) . . . . ?
C45 C46 O7 C59 112.8(3) . . . . ?
C46 C45 C50 Au2 -176.0(2) . . . . ?
C46 C45 C50 C49 3.2(4) . . . . ?
C46 C47 C48 C49 1.8(4) . . . . ?
C46 C47 O8 C63 179.2(2) . . . . ?
C47 C46 O7 C59 -72.6(3) . . . . ?
C47 C48 C49 C50 -1.7(4) . . . . ?
C48 C47 O8 C63 -2.9(4) . . . . ?
C48 C49 C50 Au2 178.3(2) . . . . ?
C48 C49 C50 C45 -0.8(4) . . . . ?
C50 C45 C46 C47 -3.2(4) . . . . ?
C50 C45 C46 O7 171.4(2) . . . . ?
C51 C52 C53 C54 -174.7(3) . . . . ?
C52 C51 O5 C37 177.2(2) . . . . ?
C55 C56 C57 C58 74.7(6) . . . . ?
C55 C56A C57A C58A -68(2) . . . . ?
C56 C55 O6 C38 -178.0(3) . . . . ?
C56A C55 O6 C38 -153.9(7) . . . . ?
C59 C60 C61 C62 -64.8(4) . . . . ?
C60 C59 O7 C46 -177.8(2) . . . . ?
C63 C64 C65 C66 179.0(3) . . . . ?
C64 C63 O8 C47 -177.3(2) . . . . ?
N2 C40 C41 C42 -1.5(4) . . . . ?
N2 C44 C45 C46 178.4(2) . . . . ?
N2 C44 C45 C50 -1.6(3) . . . . ?
O5 C37 C38 C39 178.5(2) . . . . ?
O5 C37 C38 O6 -3.9(4) . . . . ?
O5 C51 C52 C53 177.5(2) . . . . ?
O6 C38 C39 C34 -178.2(2) . . . . ?
O6 C38 C39 C40 -1.1(4) . . . . ?
O6 C55 C56 C57 71.9(5) . . . . ?
O6 C55 C56A C57A 175.2(13) . . . . ?
O7 C46 C47 C48 -173.9(2) . . . . ?
O7 C46 C47 O8 4.0(4) . . . . ?
O7 C59 C60 C61 -56.0(3) . . . . ?
O8 C47 C48 C49 -176.0(3) . . . . ?
O8 C63 C64 C65 177.1(2) . . . . ?

loop_
_exptl_oxdiff_crystal_face_indexfrac_h
_exptl_oxdiff_crystal_face_indexfrac_k
_exptl_oxdiff_crystal_face_indexfrac_l
_exptl_oxdiff_crystal_face_x
_exptl_oxdiff_crystal_face_y
_exptl_oxdiff_crystal_face_z
0.0010 -0.0002 1.0014 -0.0180 -0.0137 0.0055
-0.0010 0.0002 -1.0014 0.0180 0.0137 -0.0055
-0.0003 -1.0006 -0.0015 0.0096 0.0025 0.0374
0.0003 1.0006 0.0015 -0.0096 -0.0025 -0.0374
-1.0023 0.0002 -0.9949 0.0591 -0.0351 -0.0129
2.0017 0.0000 -1.0143 -0.0642 0.1113 0.0093
2.0015 -1.0006 -1.0158 -0.0546 0.1137 0.0467
1.0006 1.0007 -1.0063 -0.0328 0.0600 -0.0355
-0.0022 -1.0003 -2.0043 0.0457 0.0298 0.0264
0.0007 -1.0008 0.9999 -0.0084 -0.0112 0.0429
-0.0007 1.0008 -0.9999 0.0084 0.0112 -0.0429
0.0012 1.0005 1.0029 -0.0277 -0.0161 -0.0319
